data_7718759
loop_
_publ_author_name
'Ito, Shunichiro'
'Tanaka, Kazuo'
'Chujo, Yoshiki'

_publ_section_title
;
 Impact of ether coordination on the solid-state luminescence of a lithium
 &#x3b2;-diketiminate complex.
;
_journal_issue 23
_journal_name_full 'Dalton transactions (Cambridge, England : 2003)'
_journal_page_first 9219
_journal_page_last 9225
_journal_paper_doi 10.1039/d5dt00954e
_journal_volume 54
_journal_year 2025
_chemical_formula_sum 'C47 H61 Li N2 O4'
_chemical_formula_weight 724.91
_chemical_properties_physical Air-sensitive,Moisture-sensitive
_space_group_crystal_system tetragonal
_space_group_IT_number 86
_space_group_name_Hall '-P 4bc'
_space_group_name_H-M_alt 'P 42/n :2'
_atom_sites_solution_hydrogens geom
_audit_creation_method SHELXL-2019/3
_audit_update_record
;
2025-05-12 deposited with the CCDC.	2025-05-14 downloaded from the CCDC.
;
_cell_angle_alpha 90
_cell_angle_beta 90
_cell_angle_gamma 90
_cell_formula_units_Z 8
_cell_length_a 26.271(6)
_cell_length_b 26.271(6)
_cell_length_c 12.344(3)
_cell_measurement_reflns_used 24401
_cell_measurement_temperature 143(2)
_cell_measurement_theta_max 27.5
_cell_measurement_theta_min 3.1
_cell_volume 8519(3)
_computing_structure_refinement 'SHELXL-2019/2 (Sheldrick, 2019)'
_computing_structure_solution 'SHELXT 2018/2 (Sheldrick, 2018)'
_diffrn_ambient_temperature 143(2)
_diffrn_measured_fraction_theta_full 0.998
_diffrn_measured_fraction_theta_max 0.998
_diffrn_measurement_device_type 'Rigaku Saturn724+ (4x4 bin mode)'
_diffrn_measurement_method 'profile data from \w-scans'
_diffrn_radiation_type MoK\a
_diffrn_radiation_wavelength 0.71075
_diffrn_reflns_av_R_equivalents 0.0523
_diffrn_reflns_av_unetI/netI 0.0320
_diffrn_reflns_Laue_measured_fraction_full 0.998
_diffrn_reflns_Laue_measured_fraction_max 0.998
_diffrn_reflns_limit_h_max 34
_diffrn_reflns_limit_h_min -34
_diffrn_reflns_limit_k_max 34
_diffrn_reflns_limit_k_min -27
_diffrn_reflns_limit_l_max 15
_diffrn_reflns_limit_l_min -16
_diffrn_reflns_number 67767
_diffrn_reflns_point_group_measured_fraction_full 0.998
_diffrn_reflns_point_group_measured_fraction_max 0.998
_diffrn_reflns_theta_full 25.242
_diffrn_reflns_theta_max 27.492
_diffrn_reflns_theta_min 3.102
_exptl_absorpt_coefficient_mu 0.070
_exptl_crystal_colour yellow
_exptl_crystal_density_diffrn 1.130
_exptl_crystal_description block
_exptl_crystal_F_000 3136
_exptl_crystal_preparation Luminescent
_exptl_crystal_size_max 0.400
_exptl_crystal_size_mid 0.220
_exptl_crystal_size_min 0.160
_refine_diff_density_max 0.664
_refine_diff_density_min -0.936
_refine_diff_density_rms 0.048
_refine_ls_extinction_method none
_refine_ls_goodness_of_fit_ref 1.113
_refine_ls_hydrogen_treatment constr
_refine_ls_matrix_type full
_refine_ls_number_parameters 490
_refine_ls_number_reflns 9750
_refine_ls_number_restraints 44
_refine_ls_restrained_S_all 1.767
_refine_ls_R_factor_all 0.0847
_refine_ls_R_factor_gt 0.0750
_refine_ls_shift/su_max 0.002
_refine_ls_shift/su_mean 0.000
_refine_ls_structure_factor_coef Fsqd
_refine_ls_weighting_details 'w=1/[\s^2^(Fo^2^)+(0.0854P)^2^+5.5679P] where P=(Fo^2^+2Fc^2^)/3'
_refine_ls_weighting_scheme calc
_refine_ls_wR_factor_gt 0.1864
_refine_ls_wR_factor_ref 0.1940
_reflns_Friedel_coverage 0.000
_reflns_number_gt 8610
_reflns_number_total 9750
_reflns_threshold_expression 'I > 2\s(I)'
_cod_data_source_file d5dt00954e2.cif
_cod_data_source_block 20250222_LLiDox_1
_cod_depositor_comments 'Adding full bibliography for 7718756--7718759.cif.'
_cod_original_cell_volume 8519(4)
_cod_original_sg_symbol_H-M 'P 42/n'
_cod_database_code 7718759
_shelx_shelxl_version_number 2019/3
_shelx_space_group_comment
;
The symmetry employed for this shelxl refinement is uniquely defined
by the following loop, which should always be used as a source of
symmetry information in preference to the above space-group names.
They are only intended as comments.
;
_shelx_estimated_absorpt_t_min 0.972
_shelx_estimated_absorpt_t_max 0.989

loop_
_space_group_symop_operation_xyz
'x, y, z'
'-x+1/2, -y+1/2, z'
'-y, x+1/2, z+1/2'
'y+1/2, -x, z+1/2'
'-x, -y, -z'
'x-1/2, y-1/2, -z'
'y, -x-1/2, -z-1/2'
'-y-1/2, x, -z-1/2'

loop_
_atom_site_label
_atom_site_type_symbol
_atom_site_fract_x
_atom_site_fract_y
_atom_site_fract_z
_atom_site_U_iso_or_equiv
_atom_site_adp_type
_atom_site_occupancy
_atom_site_site_symmetry_order
_atom_site_calc_flag
_atom_site_refinement_flags_posn
_atom_site_refinement_flags_adp
_atom_site_refinement_flags_occupancy
_atom_site_disorder_assembly
_atom_site_disorder_group
Li1 Li 0.70710(12) 0.54212(14) 0.4087(3) 0.0298(7) Uani 1 1 d . . . . .
N1 N 0.65422(5) 0.56228(5) 0.50513(12) 0.0203(3) Uani 1 1 d . . . . .
N2 N 0.67291(5) 0.55587(6) 0.27455(12) 0.0220(3) Uani 1 1 d . . . . .
C1 C 0.60859(6) 0.57654(6) 0.47124(14) 0.0193(3) Uani 1 1 d . . . . .
C2 C 0.59490(7) 0.58017(6) 0.36101(14) 0.0208(3) Uani 1 1 d . . . . .
H2 H 0.561430 0.592215 0.347214 0.025 Uiso 1 1 calc R U . . .
C3 C 0.62420(7) 0.56832(6) 0.26812(14) 0.0203(3) Uani 1 1 d . . . . .
C4 C 0.56690(6) 0.59047(7) 0.54986(14) 0.0208(3) Uani 1 1 d . . . . .
C5 C 0.57387(7) 0.62689(7) 0.63036(15) 0.0257(4) Uani 1 1 d . . . . .
H5 H 0.606181 0.642699 0.638243 0.031 Uiso 1 1 calc R U . . .
C6 C 0.53462(8) 0.64047(9) 0.69900(16) 0.0332(4) Uani 1 1 d . . . . .
H6 H 0.539837 0.666133 0.752058 0.040 Uiso 1 1 calc R U . . .
C7 C 0.48777(8) 0.61680(9) 0.69070(17) 0.0361(5) Uani 1 1 d . . . . .
H7 H 0.461015 0.625720 0.738865 0.043 Uiso 1 1 calc R U . . .
C8 C 0.48001(8) 0.58022(9) 0.61230(18) 0.0365(5) Uani 1 1 d . . . . .
H8 H 0.447955 0.563679 0.606803 0.044 Uiso 1 1 calc R U . . .
C9 C 0.51912(7) 0.56755(8) 0.54125(16) 0.0299(4) Uani 1 1 d . . . . .
H9 H 0.513236 0.542992 0.486166 0.036 Uiso 1 1 calc R U . . .
C10 C 0.59640(7) 0.57059(6) 0.16192(14) 0.0218(4) Uani 1 1 d . . . . .
C11 C 0.61831(7) 0.59016(7) 0.06783(15) 0.0250(4) Uani 1 1 d . . . . .
H11 H 0.652020 0.603203 0.069979 0.030 Uiso 1 1 calc R U . . .
C12 C 0.59131(8) 0.59080(7) -0.02924(15) 0.0291(4) Uani 1 1 d . . . . .
H12 H 0.606876 0.603726 -0.093027 0.035 Uiso 1 1 calc R U . . .
C13 C 0.54180(8) 0.57265(8) -0.03314(16) 0.0310(4) Uani 1 1 d . . . . .
H13 H 0.523428 0.573158 -0.099415 0.037 Uiso 1 1 calc R U . . .
C14 C 0.51923(8) 0.55377(8) 0.05987(16) 0.0303(4) Uani 1 1 d . . . . .
H14 H 0.485076 0.541928 0.057768 0.036 Uiso 1 1 calc R U . . .
C15 C 0.54640(7) 0.55211(7) 0.15610(15) 0.0251(4) Uani 1 1 d . . . . .
H15 H 0.530904 0.538243 0.219064 0.030 Uiso 1 1 calc R U . . .
C16 C 0.66627(6) 0.55560(7) 0.61675(14) 0.0210(3) Uani 1 1 d . . . . .
C17 C 0.64810(7) 0.51328(7) 0.67570(16) 0.0264(4) Uani 1 1 d . . . . .
C18 C 0.66524(8) 0.50641(9) 0.78160(17) 0.0351(5) Uani 1 1 d . . . . .
H18 H 0.653135 0.478161 0.822149 0.042 Uiso 1 1 calc R U . . .
C19 C 0.69930(8) 0.53956(9) 0.82901(17) 0.0375(5) Uani 1 1 d . . . . .
H19 H 0.710053 0.534392 0.901661 0.045 Uiso 1 1 calc R U . . .
C20 C 0.71769(8) 0.58035(8) 0.77015(16) 0.0328(4) Uani 1 1 d . . . . .
H20 H 0.741335 0.602983 0.802865 0.039 Uiso 1 1 calc R U . . .
C21 C 0.70222(7) 0.58891(7) 0.66388(15) 0.0240(4) Uani 1 1 d . . . . .
C22 C 0.61311(8) 0.47411(8) 0.62425(18) 0.0319(4) Uani 1 1 d . . . . .
H22 H 0.595790 0.490766 0.561417 0.038 Uiso 1 1 calc R U . . .
C23 C 0.64374(12) 0.42951(11) 0.5806(3) 0.0689(9) Uani 1 1 d . . . . .
H23A H 0.667032 0.441582 0.524136 0.103 Uiso 1 1 calc R U . . .
H23B H 0.620561 0.404098 0.549871 0.103 Uiso 1 1 calc R U . . .
H23C H 0.663378 0.414114 0.639591 0.103 Uiso 1 1 calc R U . . .
C24 C 0.57209(11) 0.45620(13) 0.7020(2) 0.0640(9) Uani 1 1 d . . . . .
H24A H 0.587985 0.439442 0.764370 0.096 Uiso 1 1 calc R U . . .
H24B H 0.549577 0.432089 0.664966 0.096 Uiso 1 1 calc R U . . .
H H 0.552220 0.485519 0.726982 0.096 Uiso 1 1 calc R U . . .
C25 C 0.72440(7) 0.63317(7) 0.60030(16) 0.0269(4) Uani 1 1 d . . . . .
H25 H 0.708736 0.632896 0.526468 0.032 Uiso 1 1 calc R U . . .
C26 C 0.78209(8) 0.62763(8) 0.58683(18) 0.0352(5) Uani 1 1 d . . . . .
H26A H 0.795018 0.655525 0.541887 0.053 Uiso 1 1 calc R U . . .
H26B H 0.789719 0.595020 0.551847 0.053 Uiso 1 1 calc R U . . .
H26C H 0.798441 0.628785 0.658146 0.053 Uiso 1 1 calc R U . . .
C27 C 0.71217(8) 0.68435(8) 0.65296(19) 0.0351(5) Uani 1 1 d . . . . .
H27A H 0.727202 0.685570 0.725575 0.053 Uiso 1 1 calc R U . . .
H27B H 0.675173 0.688393 0.658416 0.053 Uiso 1 1 calc R U . . .
H27C H 0.726281 0.711906 0.608689 0.053 Uiso 1 1 calc R U . . .
C28 C 0.70333(7) 0.53744(7) 0.18773(14) 0.0232(4) Uani 1 1 d . . . . .
C29 C 0.69928(7) 0.48680(7) 0.15180(15) 0.0264(4) Uani 1 1 d . . . . .
C30 C 0.73764(8) 0.46718(8) 0.08579(16) 0.0330(4) Uani 1 1 d . . . . .
H30 H 0.735544 0.432828 0.062140 0.040 Uiso 1 1 calc R U . . .
C31 C 0.77882(8) 0.49671(9) 0.05389(16) 0.0353(5) Uani 1 1 d . . . . .
H31 H 0.805236 0.482325 0.011180 0.042 Uiso 1 1 calc R U . . .
C32 C 0.78104(7) 0.54727(9) 0.08481(16) 0.0316(4) Uani 1 1 d . . . . .
H32 H 0.808474 0.567821 0.060296 0.038 Uiso 1 1 calc R U . . .
C33 C 0.74386(7) 0.56865(8) 0.15118(15) 0.0258(4) Uani 1 1 d . . . . .
C34 C 0.65441(8) 0.45319(8) 0.18315(17) 0.0309(4) Uani 1 1 d . . . . .
H34 H 0.632162 0.473269 0.233092 0.037 Uiso 1 1 calc R U . . .
C35 C 0.67139(11) 0.40539(10) 0.2436(3) 0.0553(7) Uani 1 1 d . . . . .
H35A H 0.691961 0.384096 0.195310 0.083 Uiso 1 1 calc R U . . .
H35B H 0.641387 0.386267 0.267429 0.083 Uiso 1 1 calc R U . . .
H35C H 0.691721 0.415152 0.306840 0.083 Uiso 1 1 calc R U . . .
C36 C 0.62276(9) 0.43937(10) 0.0836(2) 0.0456(6) Uani 1 1 d . . . . .
H36A H 0.612997 0.470516 0.045148 0.068 Uiso 1 1 calc R U . . .
H36B H 0.592077 0.421059 0.106354 0.068 Uiso 1 1 calc R U . . .
H36C H 0.642919 0.417656 0.035311 0.068 Uiso 1 1 calc R U . . .
C37 C 0.74690(8) 0.62390(8) 0.18593(17) 0.0319(4) Uani 1 1 d . . . . .
H37 H 0.711791 0.634864 0.206804 0.038 Uiso 1 1 calc R U . . .
C38 C 0.78092(10) 0.63045(9) 0.2854(2) 0.0460(6) Uani 1 1 d . . . . .
H38A H 0.815972 0.621152 0.266745 0.069 Uiso 1 1 calc R U . . .
H38B H 0.768688 0.608386 0.343836 0.069 Uiso 1 1 calc R U . . .
H38C H 0.779919 0.666010 0.309244 0.069 Uiso 1 1 calc R U . . .
C39 C 0.76485(11) 0.65903(10) 0.0948(2) 0.0540(7) Uani 1 1 d . . . . .
H39A H 0.762272 0.694537 0.118530 0.081 Uiso 1 1 calc R U . . .
H39B H 0.743456 0.653863 0.030717 0.081 Uiso 1 1 calc R U . . .
H39C H 0.800329 0.651197 0.076815 0.081 Uiso 1 1 calc R U . . .
O1 O 0.76704(5) 0.50310(6) 0.43895(11) 0.0332(3) Uani 1 1 d . . . . .
O2 O 0.83435(7) 0.41945(7) 0.44447(16) 0.0554(5) Uani 1 1 d . . . . .
C40 C 0.78201(9) 0.48000(9) 0.53910(18) 0.0411(5) Uani 1 1 d . . . . .
H40A H 0.753982 0.482911 0.592360 0.049 Uiso 1 1 calc R U . . .
H40B H 0.812091 0.497929 0.568725 0.049 Uiso 1 1 calc R U . . .
C41 C 0.79462(11) 0.42500(10) 0.5213(2) 0.0544(7) Uani 1 1 d . . . . .
H41A H 0.805123 0.409444 0.590834 0.065 Uiso 1 1 calc R U . . .
H41B H 0.763956 0.406837 0.495244 0.065 Uiso 1 1 calc R U . . .
C42 C 0.81984(10) 0.44269(11) 0.3453(2) 0.0501(6) Uani 1 1 d . . . . .
H42A H 0.789703 0.424887 0.315555 0.060 Uiso 1 1 calc R U . . .
H42B H 0.847918 0.439340 0.292293 0.060 Uiso 1 1 calc R U . . .
C43 C 0.80751(8) 0.49783(9) 0.36072(19) 0.0396(5) Uani 1 1 d . . . . .
H43A H 0.838109 0.516226 0.386362 0.048 Uiso 1 1 calc R U . . .
H43B H 0.796882 0.512911 0.290788 0.048 Uiso 1 1 calc R U . . .
O3A O 0.7881(2) 0.2981(2) 0.3525(4) 0.0883(11) Uani 0.458(4) 1 d D . P A 1
C44A C 0.7851(4) 0.3024(3) 0.2354(6) 0.0883(11) Uani 0.458(4) 1 d D . P A 1
H44A H 0.805100 0.332014 0.210060 0.106 Uiso 0.458(4) 1 calc R U P A 1
H44B H 0.749260 0.307044 0.212460 0.106 Uiso 0.458(4) 1 calc R U P A 1
C45A C 0.8075(3) 0.2512(3) 0.1860(7) 0.0883(11) Uani 0.458(4) 1 d D . P A 1
H45A H 0.789703 0.221144 0.216108 0.106 Uiso 0.458(4) 1 calc R U P A 1
H45B H 0.804118 0.250878 0.106161 0.106 Uiso 0.458(4) 1 calc R U P A 1
O4A O 0.8621(2) 0.2515(3) 0.2188(5) 0.0883(11) Uani 0.458(4) 1 d D . P A 1
C46A C 0.8628(4) 0.2448(4) 0.3355(7) 0.0883(11) Uani 0.458(4) 1 d D . P A 1
H46A H 0.897977 0.238293 0.360900 0.106 Uiso 0.458(4) 1 calc R U P A 1
H46B H 0.841200 0.215571 0.356606 0.106 Uiso 0.458(4) 1 calc R U P A 1
C47A C 0.8408(3) 0.2975(4) 0.3891(8) 0.0883(11) Uani 0.458(4) 1 d D . P A 1
H47A H 0.842902 0.296616 0.469142 0.106 Uiso 0.458(4) 1 calc R U P A 1
H47B H 0.859667 0.327610 0.362092 0.106 Uiso 0.458(4) 1 calc R U P A 1
O3B O 0.84375(19) 0.25279(17) 0.4916(4) 0.0834(9) Uani 0.542(4) 1 d D . P A 2
C44B C 0.8137(3) 0.2849(3) 0.4263(6) 0.0834(9) Uani 0.542(4) 1 d D . P A 2
H44C H 0.802891 0.315106 0.468448 0.100 Uiso 0.542(4) 1 calc R U P A 2
H44D H 0.782750 0.266543 0.402294 0.100 Uiso 0.542(4) 1 calc R U P A 2
C45B C 0.8540(3) 0.2134(3) 0.4178(5) 0.0834(9) Uani 0.542(4) 1 d D . P A 2
H45C H 0.870689 0.184669 0.455745 0.100 Uiso 0.542(4) 1 calc R U P A 2
H45D H 0.821798 0.200841 0.385854 0.100 Uiso 0.542(4) 1 calc R U P A 2
O4B O 0.8553(2) 0.2573(2) 0.2700(5) 0.0834(9) Uani 0.542(4) 1 d D . P A 2
C46B C 0.8424(3) 0.3005(3) 0.3347(6) 0.0834(9) Uani 0.542(4) 1 d D . P A 2
H46C H 0.873874 0.317849 0.358989 0.100 Uiso 0.542(4) 1 calc R U P A 2
H46D H 0.822314 0.324936 0.291119 0.100 Uiso 0.542(4) 1 calc R U P A 2
C47B C 0.8832(3) 0.2301(3) 0.3430(6) 0.0834(9) Uani 0.542(4) 1 d D . P A 2
H47C H 0.900054 0.201252 0.306056 0.100 Uiso 0.542(4) 1 calc R U P A 2
H47D H 0.909850 0.252095 0.374914 0.100 Uiso 0.542(4) 1 calc R U P A 2

loop_
_atom_site_aniso_label
_atom_site_aniso_U_11
_atom_site_aniso_U_22
_atom_site_aniso_U_33
_atom_site_aniso_U_23
_atom_site_aniso_U_13
_atom_site_aniso_U_12
Li1 0.0235(15) 0.0400(18) 0.0258(16) 0.0013(14) -0.0003(13) 0.0053(13)
N1 0.0202(7) 0.0231(7) 0.0177(7) 0.0002(5) -0.0006(5) -0.0012(5)
N2 0.0191(7) 0.0264(8) 0.0203(7) -0.0005(6) 0.0009(6) -0.0011(6)
C1 0.0193(8) 0.0193(8) 0.0194(8) 0.0002(6) 0.0013(6) -0.0029(6)
C2 0.0185(8) 0.0228(8) 0.0210(8) 0.0001(6) -0.0004(6) -0.0002(6)
C3 0.0217(8) 0.0191(8) 0.0201(8) 0.0012(6) -0.0009(6) -0.0022(6)
C4 0.0196(8) 0.0240(8) 0.0188(8) 0.0040(6) -0.0005(6) 0.0007(6)
C5 0.0230(9) 0.0307(9) 0.0233(9) -0.0020(7) -0.0003(7) 0.0003(7)
C6 0.0334(11) 0.0427(12) 0.0233(9) -0.0051(8) 0.0019(8) 0.0068(9)
C7 0.0274(10) 0.0550(13) 0.0259(10) 0.0015(9) 0.0080(8) 0.0073(9)
C8 0.0215(9) 0.0509(13) 0.0370(11) 0.0030(10) 0.0055(8) -0.0051(9)
C9 0.0246(9) 0.0356(11) 0.0295(10) -0.0018(8) 0.0031(8) -0.0045(8)
C10 0.0242(9) 0.0201(8) 0.0211(8) -0.0010(6) -0.0007(7) 0.0022(6)
C11 0.0263(9) 0.0245(9) 0.0241(9) 0.0029(7) 0.0012(7) -0.0013(7)
C12 0.0383(11) 0.0290(10) 0.0200(9) 0.0039(7) -0.0013(8) 0.0023(8)
C13 0.0393(11) 0.0307(10) 0.0229(9) -0.0020(8) -0.0098(8) 0.0018(8)
C14 0.0294(10) 0.0313(10) 0.0301(10) -0.0048(8) -0.0071(8) -0.0028(8)
C15 0.0255(9) 0.0273(9) 0.0225(9) -0.0017(7) -0.0007(7) -0.0025(7)
C16 0.0195(8) 0.0253(9) 0.0182(8) -0.0010(7) 0.0007(6) 0.0034(6)
C17 0.0240(9) 0.0286(9) 0.0268(9) 0.0029(7) 0.0010(7) 0.0017(7)
C18 0.0357(11) 0.0414(12) 0.0282(10) 0.0122(9) -0.0005(8) 0.0006(9)
C19 0.0375(11) 0.0525(13) 0.0226(10) 0.0058(9) -0.0078(8) 0.0037(10)
C20 0.0294(10) 0.0435(12) 0.0256(10) -0.0036(8) -0.0064(8) 0.0006(8)
C21 0.0223(9) 0.0273(9) 0.0224(9) -0.0033(7) -0.0015(7) 0.0019(7)
C22 0.0306(10) 0.0302(10) 0.0350(11) 0.0060(8) -0.0020(8) -0.0051(8)
C23 0.0561(17) 0.0477(16) 0.103(3) -0.0308(16) -0.0189(17) 0.0065(13)
C24 0.0548(17) 0.083(2) 0.0541(16) 0.0160(15) 0.0013(13) -0.0381(15)
C25 0.0263(9) 0.0268(9) 0.0275(9) -0.0024(7) -0.0039(7) -0.0033(7)
C26 0.0311(10) 0.0376(11) 0.0370(11) -0.0047(9) 0.0047(9) -0.0044(8)
C27 0.0292(10) 0.0289(10) 0.0470(12) -0.0075(9) -0.0054(9) -0.0026(8)
C28 0.0195(8) 0.0319(9) 0.0182(8) 0.0000(7) -0.0012(6) 0.0021(7)
C29 0.0271(9) 0.0310(10) 0.0212(9) -0.0009(7) -0.0011(7) 0.0018(7)
C30 0.0341(11) 0.0379(11) 0.0270(10) -0.0054(8) 0.0017(8) 0.0078(8)
C31 0.0292(10) 0.0507(13) 0.0260(10) -0.0039(9) 0.0054(8) 0.0098(9)
C32 0.0225(9) 0.0487(12) 0.0237(9) 0.0025(8) 0.0039(7) 0.0009(8)
C33 0.0209(8) 0.0354(10) 0.0213(9) 0.0033(7) -0.0003(7) -0.0002(7)
C34 0.0315(10) 0.0283(10) 0.0328(10) -0.0026(8) 0.0015(8) -0.0021(8)
C35 0.0489(15) 0.0459(14) 0.0711(19) 0.0191(13) 0.0017(13) -0.0022(11)
C36 0.0402(12) 0.0481(14) 0.0485(14) -0.0129(11) -0.0047(11) -0.0081(10)
C37 0.0246(9) 0.0338(10) 0.0374(11) 0.0039(8) 0.0045(8) -0.0041(8)
C38 0.0457(13) 0.0406(13) 0.0516(15) -0.0066(11) -0.0070(11) -0.0098(10)
C39 0.0569(16) 0.0437(14) 0.0616(17) 0.0154(12) 0.0128(13) -0.0060(12)
O1 0.0270(7) 0.0424(8) 0.0301(7) 0.0036(6) -0.0021(6) 0.0098(6)
O2 0.0508(11) 0.0537(11) 0.0617(12) 0.0026(9) -0.0066(9) 0.0247(8)
C40 0.0401(12) 0.0513(14) 0.0319(11) 0.0046(10) -0.0055(9) 0.0083(10)
C41 0.0556(16) 0.0496(15) 0.0581(17) 0.0165(13) -0.0056(13) 0.0065(12)
C42 0.0420(13) 0.0620(16) 0.0465(14) -0.0073(12) -0.0020(11) 0.0214(12)
C43 0.0276(10) 0.0537(14) 0.0376(12) 0.0057(10) 0.0033(9) 0.0098(9)
O3A 0.090(2) 0.105(2) 0.0696(19) -0.0063(17) -0.0031(17) 0.0220(18)
C44A 0.090(2) 0.105(2) 0.0696(19) -0.0063(17) -0.0031(17) 0.0220(18)
C45A 0.090(2) 0.105(2) 0.0696(19) -0.0063(17) -0.0031(17) 0.0220(18)
O4A 0.090(2) 0.105(2) 0.0696(19) -0.0063(17) -0.0031(17) 0.0220(18)
C46A 0.090(2) 0.105(2) 0.0696(19) -0.0063(17) -0.0031(17) 0.0220(18)
C47A 0.090(2) 0.105(2) 0.0696(19) -0.0063(17) -0.0031(17) 0.0220(18)
O3B 0.103(2) 0.0749(16) 0.0726(18) -0.0031(12) -0.0027(14) -0.0031(13)
C44B 0.103(2) 0.0749(16) 0.0726(18) -0.0031(12) -0.0027(14) -0.0031(13)
C45B 0.103(2) 0.0749(16) 0.0726(18) -0.0031(12) -0.0027(14) -0.0031(13)
O4B 0.103(2) 0.0749(16) 0.0726(18) -0.0031(12) -0.0027(14) -0.0031(13)
C46B 0.103(2) 0.0749(16) 0.0726(18) -0.0031(12) -0.0027(14) -0.0031(13)
C47B 0.103(2) 0.0749(16) 0.0726(18) -0.0031(12) -0.0027(14) -0.0031(13)

loop_
_atom_type_symbol
_atom_type_description
_atom_type_scat_dispersion_real
_atom_type_scat_dispersion_imag
_atom_type_scat_source
C C 0.0033 0.0016 'International Tables Vol C Tables 4.2.6.8 and 6.1.1.4'
H H 0.0000 0.0000 'International Tables Vol C Tables 4.2.6.8 and 6.1.1.4'
Li Li -0.0003 0.0001 'International Tables Vol C Tables 4.2.6.8 and 6.1.1.4'
N N 0.0061 0.0033 'International Tables Vol C Tables 4.2.6.8 and 6.1.1.4'
O O 0.0106 0.0060 'International Tables Vol C Tables 4.2.6.8 and 6.1.1.4'

loop_
_geom_angle_atom_site_label_1
_geom_angle_atom_site_label_2
_geom_angle_atom_site_label_3
_geom_angle
_geom_angle_site_symmetry_1
_geom_angle_site_symmetry_3
_geom_angle_publ_flag
N1 Li1 O1 128.81(19) . . ?
N1 Li1 N2 98.38(16) . . ?
O1 Li1 N2 130.83(19) . . ?
N1 Li1 C28 127.59(16) . . ?
O1 Li1 C28 101.55(14) . . ?
N2 Li1 C28 29.50(8) . . ?
C1 N1 C16 122.80(15) . . ?
C1 N1 Li1 122.80(15) . . ?
C16 N1 Li1 114.09(15) . . ?
C3 N2 C28 125.63(15) . . ?
C3 N2 Li1 123.44(16) . . ?
C28 N2 Li1 108.87(15) . . ?
N1 C1 C2 123.69(16) . . ?
N1 C1 C4 121.53(15) . . ?
C2 C1 C4 114.78(15) . . ?
C1 C2 C3 128.89(16) . . ?
C1 C2 H2 115.6 . . ?
C3 C2 H2 115.6 . . ?
N2 C3 C2 122.12(16) . . ?
N2 C3 C10 122.17(16) . . ?
C2 C3 C10 115.71(15) . . ?
C5 C4 C9 117.97(17) . . ?
C5 C4 C1 122.06(15) . . ?
C9 C4 C1 119.95(16) . . ?
C6 C5 C4 121.15(18) . . ?
C6 C5 H5 119.4 . . ?
C4 C5 H5 119.4 . . ?
C5 C6 C7 120.19(19) . . ?
C5 C6 H6 119.9 . . ?
C7 C6 H6 119.9 . . ?
C8 C7 C6 119.80(18) . . ?
C8 C7 H7 120.1 . . ?
C6 C7 H7 120.1 . . ?
C7 C8 C9 119.99(19) . . ?
C7 C8 H8 120.0 . . ?
C9 C8 H8 120.0 . . ?
C8 C9 C4 120.85(19) . . ?
C8 C9 H9 119.6 . . ?
C4 C9 H9 119.6 . . ?
C11 C10 C15 118.14(17) . . ?
C11 C10 C3 122.74(16) . . ?
C15 C10 C3 119.12(16) . . ?
C12 C11 C10 120.72(18) . . ?
C12 C11 H11 119.6 . . ?
C10 C11 H11 119.6 . . ?
C13 C12 C11 120.24(18) . . ?
C13 C12 H12 119.9 . . ?
C11 C12 H12 119.9 . . ?
C14 C13 C12 119.77(18) . . ?
C14 C13 H13 120.1 . . ?
C12 C13 H13 120.1 . . ?
C13 C14 C15 120.09(18) . . ?
C13 C14 H14 120.0 . . ?
C15 C14 H14 120.0 . . ?
C14 C15 C10 121.01(18) . . ?
C14 C15 H15 119.5 . . ?
C10 C15 H15 119.5 . . ?
C17 C16 C21 120.10(16) . . ?
C17 C16 N1 121.35(16) . . ?
C21 C16 N1 118.07(15) . . ?
C18 C17 C16 118.42(18) . . ?
C18 C17 C22 119.99(18) . . ?
C16 C17 C22 121.50(17) . . ?
C19 C18 C17 121.71(19) . . ?
C19 C18 H18 119.1 . . ?
C17 C18 H18 119.1 . . ?
C18 C19 C20 119.57(19) . . ?
C18 C19 H19 120.2 . . ?
C20 C19 H19 120.2 . . ?
C19 C20 C21 121.26(19) . . ?
C19 C20 H20 119.4 . . ?
C21 C20 H20 119.4 . . ?
C20 C21 C16 118.89(18) . . ?
C20 C21 C25 119.92(17) . . ?
C16 C21 C25 121.18(16) . . ?
C24 C22 C17 112.0(2) . . ?
C24 C22 C23 111.2(2) . . ?
C17 C22 C23 110.49(18) . . ?
C24 C22 H22 107.6 . . ?
C17 C22 H22 107.6 . . ?
C23 C22 H22 107.6 . . ?
C22 C23 H23A 109.5 . . ?
C22 C23 H23B 109.5 . . ?
H23A C23 H23B 109.5 . . ?
C22 C23 H23C 109.5 . . ?
H23A C23 H23C 109.5 . . ?
H23B C23 H23C 109.5 . . ?
C22 C24 H24A 109.5 . . ?
C22 C24 H24B 109.5 . . ?
H24A C24 H24B 109.5 . . ?
C22 C24 H 109.5 . . ?
H24A C24 H 109.5 . . ?
H24B C24 H 109.5 . . ?
C21 C25 C27 111.91(16) . . ?
C21 C25 C26 111.28(16) . . ?
C27 C25 C26 109.76(16) . . ?
C21 C25 H25 107.9 . . ?
C27 C25 H25 107.9 . . ?
C26 C25 H25 107.9 . . ?
C25 C26 H26A 109.5 . . ?
C25 C26 H26B 109.5 . . ?
H26A C26 H26B 109.5 . . ?
C25 C26 H26C 109.5 . . ?
H26A C26 H26C 109.5 . . ?
H26B C26 H26C 109.5 . . ?
C25 C27 H27A 109.5 . . ?
C25 C27 H27B 109.5 . . ?
H27A C27 H27B 109.5 . . ?
C25 C27 H27C 109.5 . . ?
H27A C27 H27C 109.5 . . ?
H27B C27 H27C 109.5 . . ?
C29 C28 C33 120.24(17) . . ?
C29 C28 N2 121.17(16) . . ?
C33 C28 N2 117.71(16) . . ?
C29 C28 Li1 111.12(14) . . ?
C33 C28 Li1 105.34(14) . . ?
N2 C28 Li1 41.63(10) . . ?
C30 C29 C28 118.65(18) . . ?
C30 C29 C34 119.56(18) . . ?
C28 C29 C34 121.79(17) . . ?
C31 C30 C29 121.5(2) . . ?
C31 C30 H30 119.3 . . ?
C29 C30 H30 119.3 . . ?
C32 C31 C30 119.43(18) . . ?
C32 C31 H31 120.3 . . ?
C30 C31 H31 120.3 . . ?
C31 C32 C33 121.32(19) . . ?
C31 C32 H32 119.3 . . ?
C33 C32 H32 119.3 . . ?
C32 C33 C28 118.71(18) . . ?
C32 C33 C37 121.05(17) . . ?
C28 C33 C37 120.23(16) . . ?
C29 C34 C35 112.02(18) . . ?
C29 C34 C36 110.77(18) . . ?
C35 C34 C36 110.9(2) . . ?
C29 C34 H34 107.7 . . ?
C35 C34 H34 107.7 . . ?
C36 C34 H34 107.7 . . ?
C34 C35 H35A 109.5 . . ?
C34 C35 H35B 109.5 . . ?
H35A C35 H35B 109.5 . . ?
C34 C35 H35C 109.5 . . ?
H35A C35 H35C 109.5 . . ?
H35B C35 H35C 109.5 . . ?
C34 C36 H36A 109.5 . . ?
C34 C36 H36B 109.5 . . ?
H36A C36 H36B 109.5 . . ?
C34 C36 H36C 109.5 . . ?
H36A C36 H36C 109.5 . . ?
H36B C36 H36C 109.5 . . ?
C33 C37 C38 111.46(18) . . ?
C33 C37 C39 112.70(19) . . ?
C38 C37 C39 110.02(19) . . ?
C33 C37 H37 107.5 . . ?
C38 C37 H37 107.5 . . ?
C39 C37 H37 107.5 . . ?
C37 C38 H38A 109.5 . . ?
C37 C38 H38B 109.5 . . ?
H38A C38 H38B 109.5 . . ?
C37 C38 H38C 109.5 . . ?
H38A C38 H38C 109.5 . . ?
H38B C38 H38C 109.5 . . ?
C37 C39 H39A 109.5 . . ?
C37 C39 H39B 109.5 . . ?
H39A C39 H39B 109.5 . . ?
C37 C39 H39C 109.5 . . ?
H39A C39 H39C 109.5 . . ?
H39B C39 H39C 109.5 . . ?
C40 O1 C43 109.56(16) . . ?
C40 O1 Li1 128.35(16) . . ?
C43 O1 Li1 121.78(16) . . ?
C41 O2 C42 109.55(18) . . ?
O1 C40 C41 110.0(2) . . ?
O1 C40 H40A 109.7 . . ?
C41 C40 H40A 109.7 . . ?
O1 C40 H40B 109.7 . . ?
C41 C40 H40B 109.7 . . ?
H40A C40 H40B 108.2 . . ?
O2 C41 C40 111.1(2) . . ?
O2 C41 H41A 109.4 . . ?
C40 C41 H41A 109.4 . . ?
O2 C41 H41B 109.4 . . ?
C40 C41 H41B 109.4 . . ?
H41A C41 H41B 108.0 . . ?
O2 C42 C43 111.4(2) . . ?
O2 C42 H42A 109.4 . . ?
C43 C42 H42A 109.4 . . ?
O2 C42 H42B 109.4 . . ?
C43 C42 H42B 109.4 . . ?
H42A C42 H42B 108.0 . . ?
O1 C43 C42 109.7(2) . . ?
O1 C43 H43A 109.7 . . ?
C42 C43 H43A 109.7 . . ?
O1 C43 H43B 109.7 . . ?
C42 C43 H43B 109.7 . . ?
H43A C43 H43B 108.2 . . ?
C44A O3A C47A 111.2(7) . . ?
O3A C44A C45A 107.2(6) . . ?
O3A C44A H44A 110.3 . . ?
C45A C44A H44A 110.3 . . ?
O3A C44A H44B 110.3 . . ?
C45A C44A H44B 110.3 . . ?
H44A C44A H44B 108.5 . . ?
O4A C45A C44A 104.4(6) . . ?
O4A C45A H45A 110.9 . . ?
C44A C45A H45A 110.9 . . ?
O4A C45A H45B 110.9 . . ?
C44A C45A H45B 110.9 . . ?
H45A C45A H45B 108.9 . . ?
C46A O4A C45A 106.3(7) . . ?
O4A C46A C47A 107.1(7) . . ?
O4A C46A H46A 110.3 . . ?
C47A C46A H46A 110.3 . . ?
O4A C46A H46B 110.3 . . ?
C47A C46A H46B 110.3 . . ?
H46A C46A H46B 108.6 . . ?
O3A C47A C46A 102.7(6) . . ?
O3A C47A H47A 111.2 . . ?
C46A C47A H47A 111.2 . . ?
O3A C47A H47B 111.2 . . ?
C46A C47A H47B 111.2 . . ?
H47A C47A H47B 109.1 . . ?
C45B O3B C44B 100.2(5) . . ?
O3B C44B C46B 109.3(7) . . ?
O3B C44B H44C 109.8 . . ?
C46B C44B H44C 109.8 . . ?
O3B C44B H44D 109.8 . . ?
C46B C44B H44D 109.8 . . ?
H44C C44B H44D 108.3 . . ?
C47B C45B O3B 109.3(6) . . ?
C47B C45B H45C 109.8 . . ?
O3B C45B H45C 109.8 . . ?
C47B C45B H45D 109.8 . . ?
O3B C45B H45D 109.8 . . ?
H45C C45B H45D 108.3 . . ?
C47B O4B C46B 100.0(6) . . ?
C44B C46B O4B 110.0(6) . . ?
C44B C46B H46C 109.7 . . ?
O4B C46B H46C 109.7 . . ?
C44B C46B H46D 109.7 . . ?
O4B C46B H46D 109.7 . . ?
H46C C46B H46D 108.2 . . ?
C45B C47B O4B 109.7(7) . . ?
C45B C47B H47C 109.7 . . ?
O4B C47B H47C 109.7 . . ?
C45B C47B H47D 109.7 . . ?
O4B C47B H47D 109.7 . . ?
H47C C47B H47D 108.2 . . ?

loop_
_geom_bond_atom_site_label_1
_geom_bond_atom_site_label_2
_geom_bond_distance
_geom_bond_site_symmetry_2
_geom_bond_publ_flag
Li1 N1 1.904(4) . ?
Li1 O1 1.916(4) . ?
Li1 N2 1.918(4) . ?
Li1 C28 2.732(4) . ?
N1 C1 1.324(2) . ?
N1 C16 1.425(2) . ?
N2 C3 1.323(2) . ?
N2 C28 1.422(2) . ?
C1 C2 1.411(2) . ?
C1 C4 1.508(2) . ?
C2 C3 1.416(2) . ?
C2 H2 0.9500 . ?
C3 C10 1.502(2) . ?
C4 C5 1.392(3) . ?
C4 C9 1.396(3) . ?
C5 C6 1.381(3) . ?
C5 H5 0.9500 . ?
C6 C7 1.383(3) . ?
C6 H6 0.9500 . ?
C7 C8 1.379(3) . ?
C7 H7 0.9500 . ?
C8 C9 1.391(3) . ?
C8 H8 0.9500 . ?
C9 H9 0.9500 . ?
C10 C11 1.394(2) . ?
C10 C15 1.402(3) . ?
C11 C12 1.393(3) . ?
C11 H11 0.9500 . ?
C12 C13 1.386(3) . ?
C12 H12 0.9500 . ?
C13 C14 1.384(3) . ?
C13 H13 0.9500 . ?
C14 C15 1.387(3) . ?
C14 H14 0.9500 . ?
C15 H15 0.9500 . ?
C16 C17 1.412(3) . ?
C16 C21 1.413(2) . ?
C17 C18 1.394(3) . ?
C17 C22 1.519(3) . ?
C18 C19 1.379(3) . ?
C18 H18 0.9500 . ?
C19 C20 1.382(3) . ?
C19 H19 0.9500 . ?
C20 C21 1.392(3) . ?
C20 H20 0.9500 . ?
C21 C25 1.519(3) . ?
C22 C24 1.518(3) . ?
C22 C23 1.520(3) . ?
C22 H22 1.0000 . ?
C23 H23A 0.9800 . ?
C23 H23B 0.9800 . ?
C23 H23C 0.9800 . ?
C24 H24A 0.9800 . ?
C24 H24B 0.9800 . ?
C24 H 0.9800 . ?
C25 C27 1.528(3) . ?
C25 C26 1.532(3) . ?
C25 H25 1.0000 . ?
C26 H26A 0.9800 . ?
C26 H26B 0.9800 . ?
C26 H26C 0.9800 . ?
C27 H27A 0.9800 . ?
C27 H27B 0.9800 . ?
C27 H27C 0.9800 . ?
C28 C29 1.406(3) . ?
C28 C33 1.418(3) . ?
C29 C30 1.395(3) . ?
C29 C34 1.523(3) . ?
C30 C31 1.388(3) . ?
C30 H30 0.9500 . ?
C31 C32 1.383(3) . ?
C31 H31 0.9500 . ?
C32 C33 1.393(3) . ?
C32 H32 0.9500 . ?
C33 C37 1.516(3) . ?
C34 C35 1.527(3) . ?
C34 C36 1.528(3) . ?
C34 H34 1.0000 . ?
C35 H35A 0.9800 . ?
C35 H35B 0.9800 . ?
C35 H35C 0.9800 . ?
C36 H36A 0.9800 . ?
C36 H36B 0.9800 . ?
C36 H36C 0.9800 . ?
C37 C38 1.528(3) . ?
C37 C39 1.529(3) . ?
C37 H37 1.0000 . ?
C38 H38A 0.9800 . ?
C38 H38B 0.9800 . ?
C38 H38C 0.9800 . ?
C39 H39A 0.9800 . ?
C39 H39B 0.9800 . ?
C39 H39C 0.9800 . ?
O1 C40 1.432(3) . ?
O1 C43 1.443(3) . ?
O2 C41 1.418(3) . ?
O2 C42 1.420(3) . ?
C40 C41 1.499(4) . ?
C40 H40A 0.9900 . ?
C40 H40B 0.9900 . ?
C41 H41A 0.9900 . ?
C41 H41B 0.9900 . ?
C42 C43 1.497(3) . ?
C42 H42A 0.9900 . ?
C42 H42B 0.9900 . ?
C43 H43A 0.9900 . ?
C43 H43B 0.9900 . ?
O3A C44A 1.451(8) . ?
O3A C47A 1.458(9) . ?
C44A C45A 1.590(9) . ?
C44A H44A 0.9900 . ?
C44A H44B 0.9900 . ?
C45A O4A 1.491(8) . ?
C45A H45A 0.9900 . ?
C45A H45B 0.9900 . ?
O4A C46A 1.452(8) . ?
C46A C47A 1.640(9) . ?
C46A H46A 0.9900 . ?
C46A H46B 0.9900 . ?
C47A H47A 0.9900 . ?
C47A H47B 0.9900 . ?
O3B C45B 1.405(7) . ?
O3B C44B 1.410(8) . ?
C44B C46B 1.420(10) . ?
C44B H44C 0.9900 . ?
C44B H44D 0.9900 . ?
C45B C47B 1.278(10) . ?
C45B H45C 0.9900 . ?
C45B H45D 0.9900 . ?
O4B C47B 1.364(8) . ?
O4B C46B 1.429(8) . ?
C46B H46C 0.9900 . ?
C46B H46D 0.9900 . ?
C47B H47C 0.9900 . ?
C47B H47D 0.9900 . ?

loop_
_geom_torsion_atom_site_label_1
_geom_torsion_atom_site_label_2
_geom_torsion_atom_site_label_3
_geom_torsion_atom_site_label_4
_geom_torsion
_geom_torsion_site_symmetry_1
_geom_torsion_site_symmetry_2
_geom_torsion_site_symmetry_3
_geom_torsion_site_symmetry_4
_geom_torsion_publ_flag
C16 N1 C1 C2 -175.72(16) . . . . ?
Li1 N1 C1 C2 -2.5(3) . . . . ?
C16 N1 C1 C4 4.5(2) . . . . ?
Li1 N1 C1 C4 177.75(17) . . . . ?
N1 C1 C2 C3 2.5(3) . . . . ?
C4 C1 C2 C3 -177.67(16) . . . . ?
C28 N2 C3 C2 171.72(17) . . . . ?
Li1 N2 C3 C2 9.9(3) . . . . ?
C28 N2 C3 C10 -8.0(3) . . . . ?
Li1 N2 C3 C10 -169.86(18) . . . . ?
C1 C2 C3 N2 -6.6(3) . . . . ?
C1 C2 C3 C10 173.12(17) . . . . ?
N1 C1 C4 C5 53.7(2) . . . . ?
C2 C1 C4 C5 -126.10(18) . . . . ?
N1 C1 C4 C9 -128.04(19) . . . . ?
C2 C1 C4 C9 52.2(2) . . . . ?
C9 C4 C5 C6 -0.7(3) . . . . ?
C1 C4 C5 C6 177.57(17) . . . . ?
C4 C5 C6 C7 1.9(3) . . . . ?
C5 C6 C7 C8 -1.2(3) . . . . ?
C6 C7 C8 C9 -0.6(3) . . . . ?
C7 C8 C9 C4 1.7(3) . . . . ?
C5 C4 C9 C8 -1.1(3) . . . . ?
C1 C4 C9 C8 -179.39(18) . . . . ?
N2 C3 C10 C11 -39.9(3) . . . . ?
C2 C3 C10 C11 140.33(17) . . . . ?
N2 C3 C10 C15 139.74(18) . . . . ?
C2 C3 C10 C15 -40.0(2) . . . . ?
C15 C10 C11 C12 -0.6(3) . . . . ?
C3 C10 C11 C12 179.04(17) . . . . ?
C10 C11 C12 C13 1.0(3) . . . . ?
C11 C12 C13 C14 -0.1(3) . . . . ?
C12 C13 C14 C15 -1.3(3) . . . . ?
C13 C14 C15 C10 1.7(3) . . . . ?
C11 C10 C15 C14 -0.7(3) . . . . ?
C3 C10 C15 C14 179.59(17) . . . . ?
C1 N1 C16 C17 73.6(2) . . . . ?
Li1 N1 C16 C17 -100.1(2) . . . . ?
C1 N1 C16 C21 -114.31(19) . . . . ?
Li1 N1 C16 C21 71.9(2) . . . . ?
C21 C16 C17 C18 2.0(3) . . . . ?
N1 C16 C17 C18 173.92(17) . . . . ?
C21 C16 C17 C22 -174.48(17) . . . . ?
N1 C16 C17 C22 -2.6(3) . . . . ?
C16 C17 C18 C19 -0.3(3) . . . . ?
C22 C17 C18 C19 176.3(2) . . . . ?
C17 C18 C19 C20 -0.9(3) . . . . ?
C18 C19 C20 C21 0.5(3) . . . . ?
C19 C20 C21 C16 1.2(3) . . . . ?
C19 C20 C21 C25 -178.12(19) . . . . ?
C17 C16 C21 C20 -2.5(3) . . . . ?
N1 C16 C21 C20 -174.64(16) . . . . ?
C17 C16 C21 C25 176.87(16) . . . . ?
N1 C16 C21 C25 4.7(2) . . . . ?
C18 C17 C22 C24 42.6(3) . . . . ?
C16 C17 C22 C24 -141.0(2) . . . . ?
C18 C17 C22 C23 -82.0(3) . . . . ?
C16 C17 C22 C23 94.5(3) . . . . ?
C20 C21 C25 C27 -61.5(2) . . . . ?
C16 C21 C25 C27 119.14(19) . . . . ?
C20 C21 C25 C26 61.7(2) . . . . ?
C16 C21 C25 C26 -117.66(19) . . . . ?
C3 N2 C28 C29 -76.7(2) . . . . ?
Li1 N2 C28 C29 87.3(2) . . . . ?
C3 N2 C28 C33 114.1(2) . . . . ?
Li1 N2 C28 C33 -81.9(2) . . . . ?
C3 N2 C28 Li1 -164.1(2) . . . . ?
C33 C28 C29 C30 4.3(3) . . . . ?
N2 C28 C29 C30 -164.68(17) . . . . ?
Li1 C28 C29 C30 -119.33(18) . . . . ?
C33 C28 C29 C34 -175.83(17) . . . . ?
N2 C28 C29 C34 15.2(3) . . . . ?
Li1 C28 C29 C34 60.6(2) . . . . ?
C28 C29 C30 C31 -1.1(3) . . . . ?
C34 C29 C30 C31 179.00(19) . . . . ?
C29 C30 C31 C32 -2.4(3) . . . . ?
C30 C31 C32 C33 2.7(3) . . . . ?
C31 C32 C33 C28 0.4(3) . . . . ?
C31 C32 C33 C37 179.21(19) . . . . ?
C29 C28 C33 C32 -3.9(3) . . . . ?
N2 C28 C33 C32 165.37(17) . . . . ?
Li1 C28 C33 C32 122.37(17) . . . . ?
C29 C28 C33 C37 177.25(17) . . . . ?
N2 C28 C33 C37 -13.4(3) . . . . ?
Li1 C28 C33 C37 -56.4(2) . . . . ?
C30 C29 C34 C35 59.1(3) . . . . ?
C28 C29 C34 C35 -120.8(2) . . . . ?
C30 C29 C34 C36 -65.3(2) . . . . ?
C28 C29 C34 C36 114.8(2) . . . . ?
C32 C33 C37 C38 -84.2(2) . . . . ?
C28 C33 C37 C38 94.6(2) . . . . ?
C32 C33 C37 C39 40.1(3) . . . . ?
C28 C33 C37 C39 -141.1(2) . . . . ?
C43 O1 C40 C41 -58.1(3) . . . . ?
Li1 O1 C40 C41 128.3(2) . . . . ?
C42 O2 C41 C40 -57.9(3) . . . . ?
O1 C40 C41 O2 58.7(3) . . . . ?
C41 O2 C42 C43 57.9(3) . . . . ?
C40 O1 C43 C42 57.8(2) . . . . ?
Li1 O1 C43 C42 -128.1(2) . . . . ?
O2 C42 C43 O1 -58.3(3) . . . . ?
C47A O3A C44A C45A 66.9(9) . . . . ?
O3A C44A C45A O4A -64.7(9) . . . . ?
C44A C45A O4A C46A 68.3(8) . . . . ?
C45A O4A C46A C47A -70.4(9) . . . . ?
C44A O3A C47A C46A -64.2(9) . . . . ?
O4A C46A C47A O3A 65.6(9) . . . . ?
C45B O3B C44B C46B -60.0(7) . . . . ?
C44B O3B C45B C47B 68.4(8) . . . . ?
O3B C44B C46B O4B 63.1(8) . . . . ?
C47B O4B C46B C44B -60.8(8) . . . . ?
O3B C45B C47B O4B -78.9(8) . . . . ?
C46B O4B C47B C45B 69.1(7) . . . . ?
